data_7111258
loop_
_publ_author_name
'Haigh, Robert'
'Malik, K. M. Abdul'
'Newman, Paul D.'

_publ_section_title
;
 Chiral pentacyclic phosphines as a new ligand class
;
_journal_issue 21
_journal_name_full 'Chemical Communications'
_journal_page_first 2558
_journal_page_last 2559
_journal_paper_doi 10.1039/b207937b
_journal_year 2002
_chemical_formula_moiety 'C56 H78 O6 P2 Pd2, 0.25(C7 H8)'
_chemical_formula_sum 'C57.75 H80 O6 P2 Pd2'
_chemical_formula_weight 1144.96
_chemical_name_systematic
; 
? 
;
_space_group_IT_number 19
_symmetry_cell_setting orthorhombic
_symmetry_space_group_name_Hall 'P 2ac 2ab'
_symmetry_space_group_name_H-M 'P 21 21 21'
_atom_sites_solution_hydrogens geom
_atom_sites_solution_primary direct
_atom_sites_solution_secondary difmap
_audit_creation_method SHELXL-97
_cell_angle_alpha 90.00
_cell_angle_beta 90.00
_cell_angle_gamma 90.00
_cell_formula_units_Z 4
_cell_length_a 12.7814(2)
_cell_length_b 18.9991(3)
_cell_length_c 23.0978(5)
_cell_measurement_reflns_used 'All observed reflections in the data set'
_cell_measurement_temperature 150(2)
_cell_measurement_theta_max 25.34
_cell_measurement_theta_min 3.09
_cell_volume 5608.96(17)
_computing_cell_refinement 'HKL SCALEPACK (Otwinowski & Minor, 1997)'
_computing_data_collection 'COLLECT (Hooft, 1998)'
_computing_data_reduction 'DENZO (Otwinoski & Minor, 1997'
_computing_molecular_graphics 'ORTEP-3 for Windows (Farrugia, 1997)'
_computing_publication_material 'SHELXL-97 (Sheldrick, 1997)'
_computing_structure_refinement 'SHELXL-97 (Sheldrick, 1997)'
_computing_structure_solution 'SHELXS-97 (Sheldrick, 1990)'
_diffrn_ambient_temperature 150(2)
_diffrn_measured_fraction_theta_full 0.995
_diffrn_measured_fraction_theta_max 0.995
_diffrn_measurement_device_type 'Bruker Nonius kappa CCD area detector'
_diffrn_measurement_method 'phi & omega scan to fill Ewald sphere'
_diffrn_radiation_monochromator graphite
_diffrn_radiation_source 'fine-focus sealed tube'
_diffrn_radiation_type MoK\a
_diffrn_radiation_wavelength 0.71073
_diffrn_reflns_av_R_equivalents 0.0758
_diffrn_reflns_av_sigmaI/netI 0.0692
_diffrn_reflns_limit_h_max 15
_diffrn_reflns_limit_h_min -14
_diffrn_reflns_limit_k_max 22
_diffrn_reflns_limit_k_min -22
_diffrn_reflns_limit_l_max 27
_diffrn_reflns_limit_l_min -27
_diffrn_reflns_number 36501
_diffrn_reflns_theta_full 25.34
_diffrn_reflns_theta_max 25.34
_diffrn_reflns_theta_min 3.09
_exptl_absorpt_coefficient_mu 0.745
_exptl_absorpt_correction_T_max 0.9292
_exptl_absorpt_correction_T_min 0.8964
_exptl_absorpt_correction_type 'comparison of the multiple measurements and symmetry related intensities'
_exptl_absorpt_process_details 'SORTAV (Blessing, 1995)'
_exptl_crystal_colour colorless
_exptl_crystal_density_diffrn 1.356
_exptl_crystal_density_method 'not measured'
_exptl_crystal_description prism
_exptl_crystal_F_000 2386
_exptl_crystal_size_max 0.15
_exptl_crystal_size_mid 0.12
_exptl_crystal_size_min 0.10
_refine_diff_density_max 0.870
_refine_diff_density_min -0.633
_refine_diff_density_rms 0.095
_refine_ls_abs_structure_details 'Flack H D (1983), Acta Cryst. A39, 876-881'
_refine_ls_abs_structure_Flack 0.01(3)
_refine_ls_extinction_method none
_refine_ls_goodness_of_fit_ref 1.089
_refine_ls_hydrogen_treatment 'calculated positions, riding model'
_refine_ls_matrix_type full
_refine_ls_number_parameters 621
_refine_ls_number_reflns 10215
_refine_ls_number_restraints 0
_refine_ls_restrained_S_all 1.089
_refine_ls_R_factor_all 0.0602
_refine_ls_R_factor_gt 0.0456
_refine_ls_shift/su_max 0.010
_refine_ls_shift/su_mean 0.000
_refine_ls_structure_factor_coef Fsqd
_refine_ls_weighting_details 'calc w=1/[\s^2^(Fo^2^)+(0.0220P)^2^+12.0557P] where P=(Fo^2^+2Fc^2^)/3'
_refine_ls_weighting_scheme calc
_refine_ls_wR_factor_gt 0.0944
_refine_ls_wR_factor_ref 0.1012
_reflns_number_gt 8843
_reflns_number_total 10215
_reflns_threshold_expression >2sigma(I)
_cod_data_source_file b207937bsup1.cif
_cod_data_source_block compound_6
_cod_depositor_comments
;
The following automatic conversions were performed:

'_symmetry_cell_setting' value 'Orthorhombic' changed to
'orthorhombic' according to
/home/saulius/struct/CIF-dictionaries/cif_core.dic dictionary named
'cif_core.dic' version 2.4.2 from 2011-04-26.

Automatic conversion script
Id: cif_fix_values 1891 2012-01-12 08:04:46Z andrius 
;
_cod_original_sg_symbol_H-M P2(1)2(1)2(1)
_cod_database_code 7111258

loop_
_symmetry_equiv_pos_as_xyz
'x, y, z'
'-x+1/2, -y, z+1/2'
'x+1/2, -y+1/2, -z'
'-x, y+1/2, -z+1/2'

loop_
_atom_site_label
_atom_site_type_symbol
_atom_site_fract_x
_atom_site_fract_y
_atom_site_fract_z
_atom_site_U_iso_or_equiv
_atom_site_adp_type
_atom_site_occupancy
_atom_site_symmetry_multiplicity
_atom_site_calc_flag
_atom_site_refinement_flags
Pd1 Pd 0.21743(3) 0.27416(2) 0.340992(18) 0.02217(10) Uani 1 1 d .
Pd2 Pd 0.15007(3) 0.11936(2) 0.294565(19) 0.02403(11) Uani 1 1 d .
P1 P 0.36121(11) 0.32732(8) 0.36905(6) 0.0223(3) Uani 1 1 d .
P2 P 0.20707(12) 0.01400(8) 0.27067(6) 0.0244(3) Uani 1 1 d .
O1 O 0.2781(3) 0.39985(18) 0.46867(16) 0.0256(9) Uani 1 1 d .
O2 O 0.2315(4) -0.0455(2) 0.38330(18) 0.0353(11) Uani 1 1 d .
O3 O 0.2405(3) 0.2871(2) 0.24868(17) 0.0318(10) Uani 1 1 d .
O4 O 0.2215(4) 0.1738(2) 0.22241(18) 0.0405(11) Uani 1 1 d .
O5 O 0.0798(3) 0.2169(2) 0.31910(17) 0.0283(9) Uani 1 1 d .
O6 O -0.0268(3) 0.3085(2) 0.3062(2) 0.0398(11) Uani 1 1 d .
C1 C 0.3650(5) 0.4238(3) 0.3741(2) 0.0253(13) Uani 1 1 d .
H1 H 0.4395 0.4384 0.3683 0.030 Uiso 1 1 calc R
C2 C 0.2971(5) 0.4701(3) 0.3334(3) 0.0376(15) Uani 1 1 d .
H2 H 0.3213 0.4711 0.2922 0.045 Uiso 1 1 calc R
C3 C 0.1802(4) 0.4514(4) 0.3411(3) 0.0408(17) Uani 1 1 d .
H3A H 0.1693 0.3998 0.3399 0.049 Uiso 1 1 calc R
H3B H 0.1369 0.4737 0.3107 0.049 Uiso 1 1 calc R
C4 C 0.1531(5) 0.4815(3) 0.4017(3) 0.0433(17) Uani 1 1 d .
H4A H 0.0983 0.5182 0.3989 0.052 Uiso 1 1 calc R
H4B H 0.1290 0.4439 0.4281 0.052 Uiso 1 1 calc R
C5 C 0.2561(5) 0.5126(3) 0.4221(3) 0.0313(15) Uani 1 1 d .
C6 C 0.3305(4) 0.4512(3) 0.4352(2) 0.0241(13) Uani 1 1 d .
H6 H 0.3930 0.4689 0.4569 0.029 Uiso 1 1 calc R
C7 C 0.3029(5) 0.5430(3) 0.3651(3) 0.0340(15) Uani 1 1 d .
C8 C 0.4146(6) 0.5716(4) 0.3710(3) 0.0486(19) Uani 1 1 d .
H8A H 0.4454 0.5775 0.3324 0.073 Uiso 1 1 calc R
H8B H 0.4570 0.5383 0.3934 0.073 Uiso 1 1 calc R
H8C H 0.4129 0.6171 0.3909 0.073 Uiso 1 1 calc R
C9 C 0.2387(6) 0.6000(3) 0.3355(3) 0.0455(18) Uani 1 1 d .
H9A H 0.2457 0.6442 0.3570 0.068 Uiso 1 1 calc R
H9B H 0.1650 0.5859 0.3346 0.068 Uiso 1 1 calc R
H9C H 0.2640 0.6066 0.2958 0.068 Uiso 1 1 calc R
C10 C 0.2455(6) 0.5636(4) 0.4738(3) 0.0466(19) Uani 1 1 d .
H10A H 0.2265 0.5370 0.5086 0.070 Uiso 1 1 calc R
H10B H 0.1911 0.5984 0.4654 0.070 Uiso 1 1 calc R
H10C H 0.3123 0.5877 0.4802 0.070 Uiso 1 1 calc R
C11 C 0.3461(5) 0.3459(3) 0.4903(2) 0.0244(12) Uani 1 1 d .
H11 H 0.3996 0.3675 0.5165 0.029 Uiso 1 1 calc R
C12 C 0.4023(4) 0.3028(3) 0.4420(2) 0.0240(13) Uani 1 1 d .
H12 H 0.4800 0.3074 0.4460 0.029 Uiso 1 1 calc R
C13 C 0.3678(4) 0.2265(3) 0.4549(2) 0.0242(12) Uani 1 1 d .
H13 H 0.3773 0.1934 0.4217 0.029 Uiso 1 1 calc R
C14 C 0.4237(4) 0.2034(3) 0.5107(3) 0.0295(14) Uani 1 1 d .
H14A H 0.4993 0.2145 0.5091 0.035 Uiso 1 1 calc R
H14B H 0.4146 0.1524 0.5177 0.035 Uiso 1 1 calc R
C15 C 0.3671(5) 0.2480(3) 0.5576(2) 0.0295(14) Uani 1 1 d .
H15A H 0.3345 0.2172 0.5871 0.035 Uiso 1 1 calc R
H15B H 0.4167 0.2803 0.5770 0.035 Uiso 1 1 calc R
C16 C 0.2834(5) 0.2894(3) 0.5242(2) 0.0249(12) Uani 1 1 d .
C17 C 0.2522(4) 0.2365(3) 0.4737(2) 0.0232(13) Uani 1 1 d .
C18 C 0.2038(5) 0.1682(3) 0.4967(3) 0.0277(13) Uani 1 1 d .
H18A H 0.1322 0.1774 0.5098 0.042 Uiso 1 1 calc R
H18B H 0.2457 0.1507 0.5292 0.042 Uiso 1 1 calc R
H18C H 0.2027 0.1329 0.4658 0.042 Uiso 1 1 calc R
C19 C 0.1797(4) 0.2664(3) 0.4264(2) 0.0246(13) Uani 1 1 d .
H19A H 0.1607 0.3145 0.4391 0.029 Uiso 1 1 calc R
H19B H 0.1146 0.2382 0.4281 0.029 Uiso 1 1 calc R
C20 C 0.1957(4) 0.3195(3) 0.5610(3) 0.0282(14) Uani 1 1 d .
H20A H 0.1565 0.2809 0.5789 0.042 Uiso 1 1 calc R
H20B H 0.1487 0.3474 0.5366 0.042 Uiso 1 1 calc R
H20C H 0.2255 0.3495 0.5913 0.042 Uiso 1 1 calc R
C21 C 0.4768(4) 0.3039(3) 0.3272(3) 0.0269(14) Uani 1 1 d .
C22 C 0.5751(4) 0.3366(3) 0.3367(3) 0.0286(13) Uani 1 1 d .
H22 H 0.5803 0.3735 0.3643 0.034 Uiso 1 1 calc R
C23 C 0.6635(5) 0.3161(4) 0.3067(3) 0.0395(17) Uani 1 1 d .
H23 H 0.7289 0.3378 0.3145 0.047 Uiso 1 1 calc R
C24 C 0.6568(6) 0.2642(4) 0.2655(3) 0.055(2) Uani 1 1 d .
H24 H 0.7171 0.2507 0.2442 0.067 Uiso 1 1 calc R
C25 C 0.5593(6) 0.2310(4) 0.2550(3) 0.053(2) Uani 1 1 d .
H25 H 0.5543 0.1950 0.2266 0.063 Uiso 1 1 calc R
C26 C 0.4719(5) 0.2508(3) 0.2859(3) 0.0393(17) Uani 1 1 d .
H26 H 0.4072 0.2277 0.2789 0.047 Uiso 1 1 calc R
C27 C 0.3339(4) -0.0240(3) 0.2920(3) 0.0274(13) Uani 1 1 d .
H27 H 0.3516 -0.0611 0.2628 0.033 Uiso 1 1 calc R
C28 C 0.4338(5) 0.0230(3) 0.3000(3) 0.0337(14) Uani 1 1 d .
H28 H 0.4664 0.0395 0.2631 0.040 Uiso 1 1 calc R
C29 C 0.4079(5) 0.0822(3) 0.3435(3) 0.0422(17) Uani 1 1 d .
H29A H 0.4642 0.1180 0.3445 0.051 Uiso 1 1 calc R
H29B H 0.3410 0.1055 0.3335 0.051 Uiso 1 1 calc R
C30 C 0.3997(6) 0.0434(4) 0.4019(3) 0.0463(19) Uani 1 1 d .
H30A H 0.4518 0.0618 0.4298 0.056 Uiso 1 1 calc R
H30B H 0.3288 0.0488 0.4187 0.056 Uiso 1 1 calc R
C31 C 0.4221(5) -0.0340(4) 0.3871(3) 0.0420(18) Uani 1 1 d .
C32 C 0.3264(5) -0.0614(3) 0.3526(3) 0.0339(15) Uani 1 1 d .
H32 H 0.3324 -0.1135 0.3474 0.041 Uiso 1 1 calc R
C33 C 0.5028(5) -0.0273(4) 0.3362(3) 0.0370(15) Uani 1 1 d .
C34 C 0.6075(5) 0.0064(5) 0.3556(3) 0.055(2) Uani 1 1 d .
H34A H 0.6485 0.0194 0.3214 0.082 Uiso 1 1 calc R
H34B H 0.6470 -0.0274 0.3790 0.082 Uiso 1 1 calc R
H34C H 0.5931 0.0486 0.3786 0.082 Uiso 1 1 calc R
C35 C 0.5320(6) -0.0972(4) 0.3071(3) 0.053(2) Uani 1 1 d .
H35A H 0.4683 -0.1239 0.2986 0.079 Uiso 1 1 calc R
H35B H 0.5768 -0.1246 0.3331 0.079 Uiso 1 1 calc R
H35C H 0.5697 -0.0877 0.2710 0.079 Uiso 1 1 calc R
C36 C 0.4519(7) -0.0782(5) 0.4377(4) 0.076(3) Uani 1 1 d .
H36A H 0.3920 -0.0825 0.4639 0.114 Uiso 1 1 calc R
H36B H 0.5104 -0.0560 0.4582 0.114 Uiso 1 1 calc R
H36C H 0.4729 -0.1250 0.4243 0.114 Uiso 1 1 calc R
C37 C 0.1430(6) -0.0796(3) 0.3586(3) 0.0363(15) Uani 1 1 d .
H37 H 0.1525 -0.1319 0.3603 0.044 Uiso 1 1 calc R
C38 C 0.1193(5) -0.0559(3) 0.2941(3) 0.0306(14) Uani 1 1 d .
H38 H 0.1238 -0.0971 0.2672 0.037 Uiso 1 1 calc R
C39 C 0.0045(4) -0.0291(3) 0.2985(3) 0.0319(14) Uani 1 1 d .
H39 H -0.0175 0.0016 0.2654 0.038 Uiso 1 1 calc R
C40 C -0.0655(6) -0.0932(4) 0.3077(3) 0.048(2) Uani 1 1 d .
H40A H -0.0474 -0.1317 0.2805 0.057 Uiso 1 1 calc R
H40B H -0.1403 -0.0810 0.3030 0.057 Uiso 1 1 calc R
C41 C -0.0397(6) -0.1140(4) 0.3719(3) 0.054(2) Uani 1 1 d .
H41A H -0.1030 -0.1114 0.3965 0.065 Uiso 1 1 calc R
H41B H -0.0105 -0.1622 0.3740 0.065 Uiso 1 1 calc R
C42 C 0.0429(6) -0.0585(4) 0.3911(3) 0.0419(18) Uani 1 1 d .
C43 C 0.0046(5) 0.0086(3) 0.3574(3) 0.0322(15) Uani 1 1 d .
C44 C -0.1061(5) 0.0337(4) 0.3746(3) 0.051(2) Uani 1 1 d .
H44A H -0.1267 0.0733 0.3499 0.077 Uiso 1 1 calc R
H44B H -0.1060 0.0486 0.4152 0.077 Uiso 1 1 calc R
H44C H -0.1559 -0.0051 0.3695 0.077 Uiso 1 1 calc R
C45 C 0.0817(5) 0.0724(3) 0.3638(3) 0.0291(14) Uani 1 1 d .
H45A H 0.1390 0.0567 0.3896 0.035 Uiso 1 1 calc R
H45B H 0.0433 0.1097 0.3849 0.035 Uiso 1 1 calc R
C46 C 0.0540(6) -0.0533(4) 0.4560(3) 0.052(2) Uani 1 1 d .
H46A H 0.0730 -0.0994 0.4717 0.078 Uiso 1 1 calc R
H46B H -0.0126 -0.0380 0.4729 0.078 Uiso 1 1 calc R
H46C H 0.1087 -0.0190 0.4655 0.078 Uiso 1 1 calc R
C47 C 0.2121(5) 0.0058(3) 0.1922(2) 0.0254(12) Uani 1 1 d .
C48 C 0.1339(5) -0.0312(3) 0.1607(3) 0.0345(14) Uani 1 1 d .
H48 H 0.0788 -0.0543 0.1808 0.041 Uiso 1 1 calc R
C49 C 0.1383(6) -0.0337(4) 0.1009(3) 0.0417(17) Uani 1 1 d .
H49 H 0.0867 -0.0592 0.0800 0.050 Uiso 1 1 calc R
C50 C 0.2184(6) 0.0011(4) 0.0712(3) 0.0434(17) Uani 1 1 d .
H50 H 0.2208 -0.0005 0.0301 0.052 Uiso 1 1 calc R
C51 C 0.2943(5) 0.0380(4) 0.1015(3) 0.0394(16) Uani 1 1 d .
H51 H 0.3489 0.0614 0.0813 0.047 Uiso 1 1 calc R
C52 C 0.2904(5) 0.0405(3) 0.1615(3) 0.0349(14) Uani 1 1 d .
H52 H 0.3420 0.0664 0.1821 0.042 Uiso 1 1 calc R
C53 C 0.2394(5) 0.2374(3) 0.2125(3) 0.0336(15) Uani 1 1 d .
C54 C 0.2611(7) 0.2576(4) 0.1505(3) 0.063(2) Uani 1 1 d .
H54A H 0.3304 0.2403 0.1392 0.095 Uiso 1 1 calc R
H54B H 0.2592 0.3090 0.1468 0.095 Uiso 1 1 calc R
H54C H 0.2078 0.2367 0.1253 0.095 Uiso 1 1 calc R
C55 C -0.0008(5) 0.2475(3) 0.2956(3) 0.0352(15) Uani 1 1 d .
C56 C -0.0603(7) 0.2037(5) 0.2527(5) 0.094(4) Uani 1 1 d .
H56A H -0.1114 0.1744 0.2732 0.140 Uiso 1 1 calc R
H56B H -0.0115 0.1735 0.2315 0.140 Uiso 1 1 calc R
H56C H -0.0968 0.2346 0.2255 0.140 Uiso 1 1 calc R
C01 C 0.450(2) -0.1980(12) 0.5596(9) 0.068(10) Uiso 0.25 1 d PG
C02 C 0.5367(15) -0.2296(14) 0.5342(10) 0.131(19) Uiso 0.25 1 d PG
H02 H 0.6028 -0.2278 0.5529 0.157 Uiso 0.25 1 calc PR
C03 C 0.5265(17) -0.2640(12) 0.4813(10) 0.037(6) Uiso 0.25 1 d PG
H03 H 0.5857 -0.2856 0.4640 0.045 Uiso 0.25 1 calc PR
C04 C 0.430(2) -0.2666(14) 0.4540(10) 0.122(18) Uiso 0.25 1 d PG
H04 H 0.4228 -0.2901 0.4178 0.146 Uiso 0.25 1 calc PR
C05 C 0.3432(16) -0.2349(18) 0.4794(13) 0.18(3) Uiso 0.25 1 d PG
H05 H 0.2771 -0.2368 0.4607 0.210 Uiso 0.25 1 calc PR
C06 C 0.3534(17) -0.2006(15) 0.5323(13) 0.098(13) Uiso 0.25 1 d PG
H06 H 0.2942 -0.1790 0.5496 0.117 Uiso 0.25 1 calc PR
C07 C 0.465(3) -0.165(2) 0.6120(12) 0.22(4) Uiso 0.25 1 d PG
H07A H 0.4862 -0.1164 0.6055 0.335 Uiso 0.25 1 calc PR
H07B H 0.5199 -0.1899 0.6336 0.335 Uiso 0.25 1 calc PR
H07C H 0.3997 -0.1663 0.6342 0.335 Uiso 0.25 1 calc PR

loop_
_atom_site_aniso_label
_atom_site_aniso_U_11
_atom_site_aniso_U_22
_atom_site_aniso_U_33
_atom_site_aniso_U_23
_atom_site_aniso_U_13
_atom_site_aniso_U_12
Pd1 0.0221(2) 0.0252(2) 0.0192(2) -0.00306(19) -0.00216(18) 0.00033(18)
Pd2 0.0219(2) 0.0249(2) 0.0253(2) -0.0062(2) 0.00035(19) -0.00085(19)
P1 0.0203(7) 0.0269(8) 0.0198(8) -0.0016(6) -0.0003(6) -0.0006(6)
P2 0.0272(8) 0.0250(8) 0.0209(8) -0.0045(6) 0.0024(6) -0.0011(6)
O1 0.034(2) 0.020(2) 0.023(2) 0.0016(16) 0.0032(19) 0.0033(17)
O2 0.046(3) 0.038(3) 0.022(2) -0.0041(19) 0.002(2) 0.000(2)
O3 0.039(3) 0.032(3) 0.024(2) -0.0032(19) 0.0004(18) -0.0025(18)
O4 0.059(3) 0.030(2) 0.033(3) -0.0036(19) 0.010(2) 0.000(2)
O5 0.026(2) 0.028(2) 0.031(2) -0.0079(18) -0.0089(17) 0.0026(17)
O6 0.039(3) 0.034(3) 0.046(3) 0.004(2) 0.001(2) 0.010(2)
C1 0.026(3) 0.027(3) 0.022(3) -0.004(3) 0.002(2) -0.002(3)
C2 0.054(4) 0.034(3) 0.025(4) 0.000(3) -0.007(3) 0.003(3)
C3 0.029(3) 0.040(4) 0.053(4) -0.001(4) -0.019(3) 0.003(3)
C4 0.032(3) 0.032(4) 0.066(5) 0.003(3) -0.016(4) 0.005(3)
C5 0.039(4) 0.022(3) 0.033(4) 0.002(3) 0.001(3) 0.006(2)
C6 0.024(3) 0.024(3) 0.025(3) -0.002(2) -0.002(2) -0.002(2)
C7 0.033(4) 0.031(3) 0.038(4) 0.005(3) 0.004(3) 0.005(3)
C8 0.063(5) 0.035(4) 0.049(5) 0.005(4) 0.009(4) -0.008(3)
C9 0.062(5) 0.026(4) 0.048(5) 0.010(3) -0.003(4) 0.007(3)
C10 0.062(5) 0.032(4) 0.046(4) -0.007(3) 0.010(3) 0.014(3)
C11 0.023(3) 0.028(3) 0.022(3) 0.001(2) -0.003(3) 0.001(3)
C12 0.018(3) 0.030(3) 0.023(3) -0.004(3) -0.001(2) -0.001(2)
C13 0.025(3) 0.029(3) 0.019(3) -0.006(3) 0.002(2) 0.003(3)
C14 0.020(3) 0.034(4) 0.035(4) -0.002(3) -0.002(3) 0.002(2)
C15 0.036(4) 0.033(3) 0.019(3) 0.003(2) 0.002(3) 0.001(3)
C16 0.027(3) 0.030(3) 0.017(3) -0.006(2) 0.001(3) -0.001(3)
C17 0.029(3) 0.022(3) 0.019(3) -0.002(2) -0.001(2) -0.002(2)
C18 0.026(3) 0.031(3) 0.026(3) -0.002(3) 0.011(3) -0.005(3)
C19 0.018(3) 0.030(3) 0.025(3) -0.004(3) 0.000(2) -0.002(2)
C20 0.030(3) 0.033(3) 0.022(3) -0.004(3) 0.003(2) 0.001(3)
C21 0.022(3) 0.032(3) 0.026(4) 0.007(3) 0.002(2) 0.005(2)
C22 0.024(3) 0.033(3) 0.028(3) 0.002(3) 0.000(3) 0.000(2)
C23 0.018(3) 0.050(4) 0.051(4) 0.016(3) 0.010(3) 0.003(3)
C24 0.043(4) 0.062(5) 0.061(5) 0.003(4) 0.028(4) 0.012(4)
C25 0.052(5) 0.050(5) 0.056(5) -0.012(4) 0.024(4) 0.006(4)
C26 0.034(4) 0.038(4) 0.046(5) -0.003(3) 0.008(3) 0.000(3)
C27 0.036(3) 0.028(3) 0.019(3) -0.009(3) 0.002(3) -0.001(2)
C28 0.033(3) 0.043(4) 0.025(3) 0.001(3) -0.005(3) -0.002(3)
C29 0.042(4) 0.034(4) 0.051(5) -0.018(4) -0.017(4) 0.002(3)
C30 0.039(4) 0.066(5) 0.034(4) -0.030(4) -0.006(3) 0.014(3)
C31 0.035(4) 0.058(5) 0.033(4) -0.003(4) -0.004(3) 0.021(3)
C32 0.041(4) 0.031(3) 0.029(4) -0.001(3) 0.004(3) 0.011(3)
C33 0.031(3) 0.048(4) 0.032(4) -0.007(3) -0.002(3) 0.011(3)
C34 0.039(4) 0.086(6) 0.040(5) -0.016(4) -0.011(3) 0.019(4)
C35 0.046(4) 0.061(5) 0.052(5) -0.013(4) 0.001(4) 0.025(4)
C36 0.080(7) 0.106(8) 0.043(5) 0.022(5) -0.004(5) 0.042(6)
C37 0.054(4) 0.025(3) 0.030(4) -0.002(3) 0.007(3) -0.003(3)
C38 0.041(4) 0.024(3) 0.027(3) -0.007(3) 0.003(3) -0.006(2)
C39 0.028(3) 0.037(4) 0.031(3) -0.013(3) -0.003(3) -0.008(3)
C40 0.060(5) 0.043(4) 0.041(5) -0.015(3) 0.016(4) -0.021(3)
C41 0.060(5) 0.055(5) 0.048(5) -0.010(4) 0.018(4) -0.034(4)
C42 0.058(5) 0.039(4) 0.028(4) -0.013(3) 0.016(3) -0.024(3)
C43 0.034(3) 0.036(4) 0.027(4) -0.008(3) 0.011(3) -0.011(3)
C44 0.034(4) 0.072(5) 0.047(5) -0.030(4) 0.016(3) -0.015(3)
C45 0.023(3) 0.033(4) 0.032(4) -0.009(3) -0.001(3) -0.002(3)
C46 0.074(5) 0.058(5) 0.023(4) -0.001(3) 0.011(4) -0.020(4)
C47 0.026(3) 0.024(3) 0.026(3) -0.005(2) -0.001(3) 0.001(2)
C48 0.029(3) 0.042(4) 0.033(4) -0.007(3) 0.000(3) 0.003(3)
C49 0.043(4) 0.053(4) 0.029(4) -0.017(3) 0.000(3) 0.001(3)
C50 0.053(4) 0.060(5) 0.017(3) -0.006(3) 0.004(3) 0.010(4)
C51 0.037(4) 0.056(4) 0.025(4) 0.001(3) 0.010(3) 0.005(3)
C52 0.034(3) 0.036(3) 0.034(4) -0.002(3) 0.001(3) 0.001(3)
C53 0.034(3) 0.040(4) 0.027(3) 0.005(3) 0.001(3) 0.002(3)
C54 0.107(7) 0.054(5) 0.029(4) 0.000(4) 0.012(4) -0.013(4)
C55 0.034(3) 0.039(4) 0.032(4) -0.005(3) 0.000(3) -0.004(3)
C56 0.070(6) 0.056(6) 0.155(10) -0.045(6) -0.077(7) 0.019(4)

loop_
_atom_type_symbol
_atom_type_description
_atom_type_scat_dispersion_real
_atom_type_scat_dispersion_imag
_atom_type_scat_source
C C 0.0033 0.0016 'International Tables Vol C Tables 4.2.6.8 and 6.1.1.4'
H H 0.0000 0.0000 'International Tables Vol C Tables 4.2.6.8 and 6.1.1.4'
O O 0.0106 0.0060 'International Tables Vol C Tables 4.2.6.8 and 6.1.1.4'
P P 0.1023 0.0942 'International Tables Vol C Tables 4.2.6.8 and 6.1.1.4'
Pd Pd -0.9988 1.0072 'International Tables Vol C Tables 4.2.6.8 and 6.1.1.4'

loop_
_geom_angle_atom_site_label_1
_geom_angle_atom_site_label_2
_geom_angle_atom_site_label_3
_geom_angle
C19 Pd1 O5 89.84(19)
C19 Pd1 O3 173.69(19)
O5 Pd1 O3 86.36(15)
C19 Pd1 P1 86.89(16)
O5 Pd1 P1 175.54(12)
O3 Pd1 P1 97.16(12)
C19 Pd1 Pd2 101.04(17)
O5 Pd1 Pd2 40.50(10)
O3 Pd1 Pd2 79.25(11)
P1 Pd1 Pd2 137.43(4)
C45 Pd2 O5 89.5(2)
C45 Pd2 O4 177.5(2)
O5 Pd2 O4 88.14(16)
C45 Pd2 P2 86.59(18)
O5 Pd2 P2 174.27(11)
O4 Pd2 P2 95.83(12)
C45 Pd2 Pd1 104.59(17)
O5 Pd2 Pd1 40.36(10)
O4 Pd2 Pd1 73.13(11)
P2 Pd2 Pd1 144.99(4)
C21 P1 C12 101.2(3)
C21 P1 C1 104.8(3)
C12 P1 C1 100.9(3)
C21 P1 Pd1 114.2(2)
C12 P1 Pd1 113.34(19)
C1 P1 Pd1 120.0(2)
C47 P2 C38 104.7(3)
C47 P2 C27 101.6(3)
C38 P2 C27 100.2(3)
C47 P2 Pd2 109.83(18)
C38 P2 Pd2 112.7(2)
C27 P2 Pd2 125.53(19)
C6 O1 C11 113.4(4)
C37 O2 C32 112.1(5)
C53 O3 Pd1 124.5(4)
C53 O4 Pd2 132.8(4)
C55 O5 Pd1 121.6(4)
C55 O5 Pd2 127.6(4)
Pd1 O5 Pd2 99.14(15)
C2 C1 C6 101.5(5)
C2 C1 P1 120.8(4)
C6 C1 P1 112.3(4)
C3 C2 C1 109.9(5)
C3 C2 C7 101.2(5)
C1 C2 C7 101.1(5)
C2 C3 C4 103.6(5)
C5 C4 C3 103.4(5)
C4 C5 C6 107.6(5)
C4 C5 C10 114.1(5)
C6 C5 C10 112.2(5)
C4 C5 C7 102.4(5)
C6 C5 C7 102.2(5)
C10 C5 C7 117.1(5)
O1 C6 C5 109.8(4)
O1 C6 C1 113.4(4)
C5 C6 C1 104.4(5)
C9 C7 C8 106.9(6)
C9 C7 C5 115.9(5)
C8 C7 C5 114.4(6)
C9 C7 C2 113.2(5)
C8 C7 C2 113.5(5)
C5 C7 C2 92.8(5)
O1 C11 C16 110.9(5)
O1 C11 C12 113.9(4)
C16 C11 C12 103.6(4)
C13 C12 C11 102.9(4)
C13 C12 P1 109.6(4)
C11 C12 P1 113.2(4)
C14 C13 C12 107.3(5)
C14 C13 C17 104.1(4)
C12 C13 C17 102.2(4)
C13 C14 C15 102.2(4)
C16 C15 C14 104.7(4)
C20 C16 C15 115.1(5)
C20 C16 C11 113.8(5)
C15 C16 C11 104.4(5)
C20 C16 C17 117.6(5)
C15 C16 C17 102.6(4)
C11 C16 C17 101.4(4)
C18 C17 C19 108.3(5)
C18 C17 C13 112.2(5)
C19 C17 C13 114.8(4)
C18 C17 C16 112.5(5)
C19 C17 C16 115.9(5)
C13 C17 C16 92.5(4)
C17 C19 Pd1 124.8(4)
C26 C21 C22 117.7(5)
C26 C21 P1 120.4(5)
C22 C21 P1 121.9(5)
C23 C22 C21 121.5(6)
C24 C23 C22 119.9(6)
C23 C24 C25 119.6(6)
C26 C25 C24 120.1(7)
C25 C26 C21 121.1(6)
C28 C27 C32 101.6(5)
C28 C27 P2 121.6(4)
C32 C27 P2 111.2(4)
C29 C28 C33 102.8(5)
C29 C28 C27 108.5(5)
C33 C28 C27 100.1(5)
C30 C29 C28 103.7(5)
C31 C30 C29 104.5(5)
C36 C31 C30 114.3(7)
C36 C31 C32 114.6(7)
C30 C31 C32 106.8(5)
C36 C31 C33 117.7(6)
C30 C31 C33 102.2(6)
C32 C31 C33 99.4(5)
O2 C32 C31 110.0(5)
O2 C32 C27 113.3(5)
C31 C32 C27 104.9(5)
C35 C33 C28 115.9(6)
C35 C33 C34 106.0(5)
C28 C33 C34 113.1(6)
C35 C33 C31 114.7(6)
C28 C33 C31 94.6(5)
C34 C33 C31 112.7(6)
O2 C37 C42 110.3(5)
O2 C37 C38 113.5(5)
C42 C37 C38 103.0(5)
C39 C38 C37 102.2(5)
C39 C38 P2 111.1(4)
C37 C38 P2 111.6(4)
C40 C39 C43 104.4(5)
C40 C39 C38 107.4(5)
C43 C39 C38 102.1(5)
C39 C40 C41 102.0(6)
C42 C41 C40 104.0(6)
C46 C42 C37 115.1(7)
C46 C42 C41 113.1(6)
C37 C42 C41 104.4(5)
C46 C42 C43 117.9(6)
C37 C42 C43 103.3(5)
C41 C42 C43 101.4(6)
C39 C43 C44 111.7(5)
C39 C43 C45 116.3(5)
C44 C43 C45 108.2(5)
C39 C43 C42 93.5(5)
C44 C43 C42 114.1(6)
C45 C43 C42 112.6(5)
C43 C45 Pd2 122.4(4)
C52 C47 C48 118.7(5)
C52 C47 P2 119.4(4)
C48 C47 P2 121.8(5)
C49 C48 C47 120.0(6)
C48 C49 C50 120.2(6)
C51 C50 C49 120.2(6)
C50 C51 C52 119.7(6)
C51 C52 C47 121.2(6)
O4 C53 O3 127.2(6)
O4 C53 C54 117.0(6)
O3 C53 C54 115.9(6)
O6 C55 O5 123.4(6)
O6 C55 C56 121.2(6)
O5 C55 C56 115.4(6)
C07 C01 C02 117.2
C07 C01 C06 122.8
C02 C01 C06 120.0
C01 C02 C03 120.0
C04 C03 C02 120.0
C05 C04 C03 120.0
C04 C05 C06 120.0
C05 C06 C01 120.0

loop_
_geom_bond_atom_site_label_1
_geom_bond_atom_site_label_2
_geom_bond_distance
Pd1 C19 2.036(5)
Pd1 O5 2.130(4)
Pd1 O3 2.166(4)
Pd1 P1 2.1948(15)
Pd1 Pd2 3.2467(6)
Pd2 C45 2.029(6)
Pd2 O5 2.136(4)
Pd2 O4 2.163(4)
Pd2 P2 2.2005(15)
P1 C21 1.821(6)
P1 C12 1.826(6)
P1 C1 1.837(6)
P2 C47 1.820(6)
P2 C38 1.821(6)
P2 C27 1.841(6)
O1 C6 1.413(7)
O1 C11 1.434(7)
O2 C37 1.423(8)
O2 C32 1.436(7)
O3 C53 1.261(7)
O4 C53 1.252(7)
O5 C55 1.302(7)
O6 C55 1.231(7)
C1 C2 1.552(8)
C1 C6 1.569(8)
C2 C3 1.547(9)
C2 C7 1.568(9)
C3 C4 1.550(10)
C4 C5 1.518(9)
C5 C6 1.536(8)
C5 C10 1.544(9)
C5 C7 1.559(9)
C7 C9 1.521(8)
C7 C8 1.533(9)
C11 C16 1.551(8)
C11 C12 1.560(8)
C12 C13 1.544(8)
C13 C14 1.536(8)
C13 C17 1.552(7)
C14 C15 1.554(8)
C15 C16 1.537(8)
C16 C20 1.518(8)
C16 C17 1.589(7)
C17 C18 1.532(8)
C17 C19 1.541(8)
C21 C26 1.389(9)
C21 C22 1.419(8)
C22 C23 1.382(8)
C23 C24 1.371(10)
C24 C25 1.417(11)
C25 C26 1.379(9)
C27 C28 1.570(8)
C27 C32 1.574(8)
C28 C29 1.544(9)
C28 C33 1.547(9)
C29 C30 1.540(10)
C30 C31 1.538(10)
C31 C36 1.489(10)
C31 C32 1.549(9)
C31 C33 1.569(9)
C33 C35 1.535(9)
C33 C34 1.549(9)
C37 C42 1.538(9)
C37 C38 1.587(9)
C38 C39 1.557(8)
C39 C40 1.527(8)
C39 C43 1.538(8)
C40 C41 1.569(10)
C41 C42 1.556(9)
C42 C46 1.508(10)
C42 C43 1.571(10)
C43 C44 1.545(9)
C43 C45 1.569(8)
C47 C52 1.392(8)
C47 C48 1.421(8)
C48 C49 1.383(9)
C49 C50 1.400(10)
C50 C51 1.386(10)
C51 C52 1.389(9)
C53 C54 1.508(9)
C55 C56 1.499(10)
C01 C07 1.3719
C01 C02 1.3900
C01 C06 1.3900
C02 C03 1.3900
C03 C04 1.3900
C04 C05 1.3900
C05 C06 1.3900
